data_7120799
loop_
_publ_author_name
'Monteiro, J. H. S. K.'
'Machado, D.'
'de Hollanda, L. M.'
'Lancellotti, M.'
'Sigoli, F. A.'
'de Bettencourt-Dias, A.'

_publ_section_title
;
 Selective cytotoxicity and luminescence imaging of cancer cells with a
 dipicolinato-based EuIII complex
;
_journal_name_full 'Chem. Commun.'
_journal_paper_doi 10.1039/C7CC06753D
_journal_year 2017
_chemical_formula_sum 'C22 H26 Cs Eu N6 Na2 O18'
_chemical_formula_weight 993.34
_chemical_name_systematic
; 
 ? 
;
_space_group_IT_number 14
_symmetry_cell_setting monoclinic
_symmetry_space_group_name_Hall '-P 2yn'
_symmetry_space_group_name_H-M 'P 1 21/n 1'
_atom_sites_solution_hydrogens geom
_atom_sites_solution_primary direct
_atom_sites_solution_secondary difmap
_audit_creation_method SHELXL-97
_audit_update_record
;
2017-02-25 deposited with the CCDC.
2017-10-09 downloaded from the CCDC.
;
_cell_angle_alpha 90.00
_cell_angle_beta 104.6492(15)
_cell_angle_gamma 90.00
_cell_formula_units_Z 4
_cell_length_a 9.5125(2)
_cell_length_b 24.0522(6)
_cell_length_c 14.1809(3)
_cell_measurement_reflns_used 5885
_cell_measurement_temperature 101(2)
_cell_measurement_theta_max 26.14
_cell_measurement_theta_min 2.48
_cell_volume 3139.07(12)
_computing_cell_refinement 'Bruker SMART (Bruker, 2001)'
_computing_data_collection 'Bruker SMART (Bruker, 2001)'
_computing_data_reduction 'Bruker SAINT (Bruker, 2001)'
_computing_molecular_graphics 'DIAMOND (Brandenburg, 1999)'
_computing_publication_material 'Bruker SHELXTL (Bruker, 2001)'
_computing_structure_refinement 'SHELXL-97 (Sheldrick, 2008)'
_computing_structure_solution 'SHELXS-97 (Sheldrick, 2008)'
_diffrn_ambient_temperature 101(2)
_diffrn_detector_area_resol_mean 8.3
_diffrn_measured_fraction_theta_full 0.992
_diffrn_measured_fraction_theta_max 0.992
_diffrn_measurement_device_type 'Bruker APEX CCD detector'
_diffrn_measurement_method 'phi and omega scans'
_diffrn_radiation_monochromator graphite
_diffrn_radiation_source 'fine-focus sealed tube'
_diffrn_radiation_type MoK\a
_diffrn_radiation_wavelength 0.71073
_diffrn_reflns_av_R_equivalents 0.0754
_diffrn_reflns_av_sigmaI/netI 0.1217
_diffrn_reflns_limit_h_max 13
_diffrn_reflns_limit_h_min -14
_diffrn_reflns_limit_k_max 28
_diffrn_reflns_limit_k_min -37
_diffrn_reflns_limit_l_max 20
_diffrn_reflns_limit_l_min -21
_diffrn_reflns_number 40112
_diffrn_reflns_theta_full 33.17
_diffrn_reflns_theta_max 33.17
_diffrn_reflns_theta_min 1.71
_exptl_absorpt_coefficient_mu 3.260
_exptl_absorpt_correction_T_max 0.8514
_exptl_absorpt_correction_T_min 0.5341
_exptl_absorpt_correction_type multi-scan
_exptl_absorpt_process_details 'SADABS SHELXL-97 (Sheldrick, 2001)'
_exptl_crystal_colour colorless
_exptl_crystal_density_diffrn 2.102
_exptl_crystal_density_method 'not measured'
_exptl_crystal_description block
_exptl_crystal_F_000 1936
_exptl_crystal_preparation ', Luminescent'
_exptl_crystal_size_max 0.22
_exptl_crystal_size_mid 0.08
_exptl_crystal_size_min 0.05
_refine_diff_density_max 2.561
_refine_diff_density_min -4.232
_refine_diff_density_rms 0.290
_refine_ls_extinction_method none
_refine_ls_goodness_of_fit_ref 1.030
_refine_ls_hydrogen_treatment mixed
_refine_ls_matrix_type full
_refine_ls_number_parameters 452
_refine_ls_number_reflns 11895
_refine_ls_number_restraints 0
_refine_ls_restrained_S_all 1.030
_refine_ls_R_factor_all 0.1400
_refine_ls_R_factor_gt 0.0709
_refine_ls_shift/su_max 0.001
_refine_ls_shift/su_mean 0.000
_refine_ls_structure_factor_coef Fsqd
_refine_ls_weighting_details 'calc w=1/[\s^2^(Fo^2^)+(0.0703P)^2^+23.1484P] where P=(Fo^2^+2Fc^2^)/3'
_refine_ls_weighting_scheme calc
_refine_ls_wR_factor_gt 0.1501
_refine_ls_wR_factor_ref 0.1793
_reflns_number_gt 7049
_reflns_number_total 11895
_reflns_threshold_expression >2sigma(I)
_cod_data_source_file c7cc06753d2.cif
_cod_data_source_block abd278_p21overn_011917
_cod_original_sg_symbol_H-M 'P 21/n'
_cod_database_code 7120799

loop_
_symmetry_equiv_pos_as_xyz
'x, y, z'
'-x+1/2, y+1/2, -z+1/2'
'-x, -y, -z'
'x-1/2, -y-1/2, z-1/2'

loop_
_atom_site_label
_atom_site_type_symbol
_atom_site_fract_x
_atom_site_fract_y
_atom_site_fract_z
_atom_site_U_iso_or_equiv
_atom_site_adp_type
_atom_site_occupancy
_atom_site_symmetry_multiplicity
_atom_site_calc_flag
_atom_site_refinement_flags
Eu1 Eu 0.03832(4) 0.880080(15) 0.24942(2) 0.01283(9) Uani 1 1 d .
N1 N -0.0037(6) 0.9795(2) 0.1906(4) 0.0131(11) Uani 1 1 d .
N2 N 0.1094(6) 0.8577(3) 0.4291(4) 0.0144(11) Uani 1 1 d .
N3 N 0.0336(6) 0.8013(2) 0.1357(4) 0.0129(11) Uani 1 1 d .
O1 O 0.1752(6) 0.9128(2) 0.1342(4) 0.0199(11) Uani 1 1 d .
O2 O -0.1355(6) 0.9343(2) 0.3143(4) 0.0193(11) Uani 1 1 d .
O3 O 0.2302(5) 0.9382(2) 0.3520(4) 0.0170(10) Uani 1 1 d .
O4 O -0.1069(5) 0.8091(2) 0.3056(4) 0.0180(10) Uani 1 1 d .
O5 O 0.2586(5) 0.8225(2) 0.2794(3) 0.0172(10) Uani 1 1 d .
O6 O -0.1783(5) 0.8743(2) 0.1142(4) 0.0181(10) Uani 1 1 d .
C1 C 0.1827(8) 0.9630(3) 0.1088(5) 0.0185(14) Uani 1 1 d .
C2 C 0.0762(7) 1.0030(3) 0.1354(5) 0.0161(13) Uani 1 1 d .
C3 C 0.0685(9) 1.0583(3) 0.1118(6) 0.0223(16) Uani 1 1 d .
H3 H 0.1250 1.0731 0.0712 0.027 Uiso 1 1 calc R
C4 C -0.0248(9) 1.0932(3) 0.1487(6) 0.0243(16) Uani 1 1 d .
C5 C -0.1098(9) 1.0687(3) 0.2036(5) 0.0217(15) Uani 1 1 d .
H5 H -0.1772 1.0902 0.2273 0.026 Uiso 1 1 calc R
C6 C -0.0948(8) 1.0123(3) 0.2232(5) 0.0157(13) Uani 1 1 d .
C7 C -0.1771(7) 0.9836(3) 0.2869(5) 0.0169(14) Uani 1 1 d .
C8 C 0.2885(8) 0.9283(3) 0.4412(5) 0.0191(14) Uani 1 1 d .
C9 C 0.2208(7) 0.8833(3) 0.4880(5) 0.0140(12) Uani 1 1 d .
C10 C 0.2723(9) 0.8691(3) 0.5851(5) 0.0209(15) Uani 1 1 d .
H10 H 0.3497 0.8896 0.6257 0.025 Uiso 1 1 calc R
C11 C 0.2103(8) 0.8245(3) 0.6233(5) 0.0194(15) Uani 1 1 d .
C12 C 0.0910(8) 0.7984(3) 0.5614(5) 0.0202(15) Uani 1 1 d .
H12 H 0.0417 0.7693 0.5849 0.024 Uiso 1 1 calc R
C13 C 0.0456(8) 0.8156(3) 0.4652(5) 0.0176(14) Uani 1 1 d .
C14 C -0.0815(8) 0.7893(3) 0.3917(5) 0.0168(14) Uani 1 1 d .
C15 C 0.2744(7) 0.7798(3) 0.2298(5) 0.0159(13) Uani 1 1 d .
C16 C 0.1460(7) 0.7664(3) 0.1461(5) 0.0149(13) Uani 1 1 d .
C17 C 0.1495(7) 0.7230(3) 0.0832(5) 0.0159(13) Uani 1 1 d .
H17 H 0.2325 0.6996 0.0935 0.019 Uiso 1 1 calc R
C18 C 0.0286(7) 0.7135(3) 0.0034(5) 0.0166(14) Uani 1 1 d .
C19 C -0.0900(7) 0.7502(3) -0.0057(5) 0.0162(13) Uani 1 1 d .
H19 H -0.1751 0.7455 -0.0573 0.019 Uiso 1 1 calc R
C20 C -0.0826(7) 0.7927(3) 0.0596(5) 0.0140(13) Uani 1 1 d .
C21 C -0.2004(7) 0.8360(3) 0.0488(5) 0.0170(14) Uani 1 1 d .
C22 C 0.8763(10) 0.9267(4) 0.5572(7) 0.035(2) Uani 1 1 d .
H22A H 0.8570 0.9650 0.5739 0.052 Uiso 1 1 calc R
H22B H 0.9732 0.9246 0.5451 0.052 Uiso 1 1 calc R
H22C H 0.8719 0.9020 0.6112 0.052 Uiso 1 1 calc R
Cs1 Cs 0.38418(6) 0.85807(2) 0.02175(4) 0.03099(14) Uani 1 1 d .
N4 N -0.0377(10) 1.1488(3) 0.1287(6) 0.040(2) Uani 1 1 d .
H4A H -0.0999 1.1690 0.1505 0.048 Uiso 1 1 calc R
H4B H 0.0161 1.1645 0.0939 0.048 Uiso 1 1 calc R
N5 N 0.2594(9) 0.8106(3) 0.7197(5) 0.0293(16) Uani 1 1 d .
H5A H 0.2154 0.7843 0.7446 0.035 Uiso 1 1 calc R
H5B H 0.3349 0.8279 0.7567 0.035 Uiso 1 1 calc R
N6 N 0.0253(7) 0.6717(3) -0.0588(4) 0.0195(13) Uani 1 1 d .
H6A H -0.0522 0.6664 -0.1072 0.023 Uiso 1 1 calc R
H6B H 0.1007 0.6494 -0.0515 0.023 Uiso 1 1 calc R
Na1 Na 0.5030(3) 1.00421(14) 0.1754(2) 0.0253(7) Uani 1 1 d .
Na2 Na 0.5765(3) 0.97250(15) 0.4055(2) 0.0290(8) Uani 1 1 d .
O7 O 0.2732(6) 0.9816(2) 0.0655(4) 0.0234(12) Uani 1 1 d .
O8 O -0.2784(6) 1.0085(2) 0.3089(4) 0.0205(11) Uani 1 1 d .
O9 O 0.3969(6) 0.9539(2) 0.4901(4) 0.0222(11) Uani 1 1 d .
O10 O -0.1511(6) 0.7510(2) 0.4180(4) 0.0239(12) Uani 1 1 d .
O11 O 0.3849(6) 0.7504(2) 0.2443(4) 0.0244(12) Uani 1 1 d .
O12 O 0.6934(6) 0.8338(2) -0.0229(4) 0.0284(13) Uani 1 1 d .
O13 O 0.5282(9) 0.8934(3) -0.1712(6) 0.055(2) Uani 1 1 d .
O14 O 0.6256(6) 0.9599(2) 0.0728(4) 0.0220(11) Uani 1 1 d .
O15 O 0.3815(7) 1.0334(3) 0.3070(5) 0.0419(17) Uani 1 1 d .
O16 O 0.7694(6) 0.9100(3) 0.4713(4) 0.0254(12) Uani 1 1 d .
O17 O 0.4861(5) 0.9178(2) 0.2628(4) 0.0197(11) Uani 1 1 d .
O18 O 0.6003(6) 0.8203(2) 0.2187(4) 0.0253(12) Uani 1 1 d .

loop_
_atom_site_aniso_label
_atom_site_aniso_U_11
_atom_site_aniso_U_22
_atom_site_aniso_U_33
_atom_site_aniso_U_23
_atom_site_aniso_U_13
_atom_site_aniso_U_12
Eu1 0.01416(15) 0.01220(15) 0.01211(15) 0.00088(13) 0.00332(11) 0.00073(13)
N1 0.014(3) 0.012(3) 0.012(3) 0.000(2) 0.002(2) -0.001(2)
N2 0.014(3) 0.018(3) 0.013(3) 0.002(2) 0.007(2) 0.003(2)
N3 0.011(3) 0.015(3) 0.012(3) 0.001(2) 0.001(2) 0.002(2)
O1 0.023(3) 0.020(3) 0.020(3) 0.005(2) 0.011(2) 0.005(2)
O2 0.021(3) 0.016(3) 0.026(3) 0.005(2) 0.015(2) 0.005(2)
O3 0.022(3) 0.011(2) 0.018(2) 0.0031(19) 0.006(2) -0.0009(19)
O4 0.018(2) 0.017(3) 0.018(2) 0.000(2) 0.005(2) 0.000(2)
O5 0.015(2) 0.020(3) 0.014(2) -0.0023(19) -0.0023(19) 0.0009(19)
O6 0.018(2) 0.016(3) 0.018(2) 0.001(2) 0.002(2) 0.004(2)
C1 0.015(3) 0.027(4) 0.013(3) 0.003(3) 0.003(3) 0.000(3)
C2 0.015(3) 0.017(3) 0.018(3) 0.003(3) 0.006(3) 0.000(3)
C3 0.026(4) 0.022(4) 0.020(4) 0.002(3) 0.009(3) -0.004(3)
C4 0.036(5) 0.017(4) 0.019(4) 0.001(3) 0.006(3) 0.000(3)
C5 0.029(4) 0.017(4) 0.020(4) 0.001(3) 0.009(3) 0.001(3)
C6 0.018(3) 0.012(3) 0.015(3) -0.001(2) 0.000(3) 0.002(3)
C7 0.014(3) 0.021(4) 0.015(3) -0.004(3) 0.003(3) 0.000(3)
C8 0.022(4) 0.018(4) 0.020(4) -0.003(3) 0.010(3) 0.004(3)
C9 0.018(3) 0.011(3) 0.013(3) -0.005(3) 0.002(2) -0.001(3)
C10 0.023(4) 0.023(4) 0.014(3) -0.001(3) 0.000(3) 0.000(3)
C11 0.026(4) 0.016(4) 0.017(3) -0.003(3) 0.006(3) 0.003(3)
C12 0.027(4) 0.014(3) 0.022(4) 0.006(3) 0.011(3) 0.000(3)
C13 0.027(4) 0.011(3) 0.016(3) 0.002(3) 0.008(3) 0.002(3)
C14 0.020(3) 0.010(3) 0.021(4) 0.003(3) 0.006(3) 0.003(3)
C15 0.013(3) 0.015(3) 0.016(3) 0.000(3) -0.002(3) 0.001(2)
C16 0.015(3) 0.010(3) 0.019(3) -0.004(2) 0.003(3) 0.000(2)
C17 0.013(3) 0.018(3) 0.016(3) -0.001(3) 0.003(3) 0.000(3)
C18 0.013(3) 0.017(4) 0.019(3) 0.004(3) 0.003(3) -0.003(3)
C19 0.012(3) 0.016(3) 0.019(3) -0.002(3) 0.002(3) -0.005(3)
C20 0.012(3) 0.017(3) 0.013(3) 0.003(2) 0.003(2) -0.001(2)
C21 0.013(3) 0.019(4) 0.018(3) 0.001(3) 0.003(3) -0.002(3)
C22 0.030(5) 0.041(5) 0.030(5) -0.017(4) 0.001(4) 0.008(4)
Cs1 0.0337(3) 0.0287(3) 0.0306(3) -0.0036(2) 0.0083(2) 0.0072(2)
N4 0.072(6) 0.014(4) 0.046(5) 0.001(3) 0.035(4) 0.000(4)
N5 0.047(4) 0.020(4) 0.019(3) 0.003(3) 0.005(3) 0.000(3)
N6 0.017(3) 0.019(3) 0.019(3) -0.002(2) 0.000(2) 0.001(2)
Na1 0.0242(16) 0.0303(18) 0.0246(16) 0.0050(13) 0.0119(13) 0.0061(13)
Na2 0.0237(16) 0.046(2) 0.0209(16) -0.0135(14) 0.0119(13) -0.0142(15)
O7 0.025(3) 0.026(3) 0.023(3) 0.008(2) 0.013(2) 0.001(2)
O8 0.019(3) 0.018(3) 0.026(3) -0.004(2) 0.009(2) 0.004(2)
O9 0.020(3) 0.026(3) 0.021(3) -0.004(2) 0.007(2) -0.007(2)
O10 0.028(3) 0.021(3) 0.024(3) 0.002(2) 0.010(2) -0.006(2)
O11 0.019(3) 0.020(3) 0.029(3) -0.002(2) -0.004(2) 0.007(2)
O12 0.020(3) 0.025(3) 0.031(3) -0.006(2) -0.011(2) 0.009(2)
O13 0.058(5) 0.045(5) 0.050(5) 0.005(4) -0.009(4) -0.005(4)
O14 0.023(3) 0.024(3) 0.021(3) 0.004(2) 0.008(2) 0.004(2)
O15 0.036(4) 0.042(4) 0.055(4) 0.020(3) 0.024(3) 0.014(3)
O16 0.022(3) 0.036(3) 0.019(3) -0.001(2) 0.006(2) -0.008(2)
O17 0.017(3) 0.022(3) 0.019(3) 0.002(2) 0.004(2) 0.000(2)
O18 0.020(3) 0.027(3) 0.029(3) -0.003(2) 0.008(2) 0.006(2)

loop_
_atom_type_symbol
_atom_type_description
_atom_type_scat_dispersion_real
_atom_type_scat_dispersion_imag
_atom_type_scat_source
C C 0.0033 0.0016 'International Tables Vol C Tables 4.2.6.8 and 6.1.1.4'
H H 0.0000 0.0000 'International Tables Vol C Tables 4.2.6.8 and 6.1.1.4'
N N 0.0061 0.0033 'International Tables Vol C Tables 4.2.6.8 and 6.1.1.4'
O O 0.0106 0.0060 'International Tables Vol C Tables 4.2.6.8 and 6.1.1.4'
Na Na 0.0362 0.0249 'International Tables Vol C Tables 4.2.6.8 and 6.1.1.4'
Cs Cs -0.3680 2.1192 'International Tables Vol C Tables 4.2.6.8 and 6.1.1.4'
Eu Eu -0.1578 3.6682 'International Tables Vol C Tables 4.2.6.8 and 6.1.1.4'

loop_
_geom_angle_atom_site_label_1
_geom_angle_atom_site_label_2
_geom_angle_atom_site_label_3
_geom_angle
_geom_angle_site_symmetry_1
_geom_angle_site_symmetry_3
O6 Eu1 O4 77.42(17) . .
O6 Eu1 O5 128.17(16) . .
O4 Eu1 O5 94.45(17) . .
O6 Eu1 O2 79.05(17) . .
O4 Eu1 O2 76.12(17) . .
O5 Eu1 O2 149.15(17) . .
O6 Eu1 O3 148.23(16) . .
O4 Eu1 O3 126.72(16) . .
O5 Eu1 O3 75.24(16) . .
O2 Eu1 O3 86.91(17) . .
O6 Eu1 O1 88.86(17) . .
O4 Eu1 O1 150.96(17) . .
O5 Eu1 O1 73.98(17) . .
O2 Eu1 O1 126.66(16) . .
O3 Eu1 O1 76.87(17) . .
O6 Eu1 N3 64.68(17) . .
O4 Eu1 N3 76.13(17) . .
O5 Eu1 N3 63.68(17) . .
O2 Eu1 N3 138.11(18) . .
O3 Eu1 N3 134.97(17) . .
O1 Eu1 N3 74.86(18) . .
O6 Eu1 N2 137.68(18) . .
O4 Eu1 N2 63.43(18) . .
O5 Eu1 N2 72.90(17) . .
O2 Eu1 N2 76.66(18) . .
O3 Eu1 N2 63.59(18) . .
O1 Eu1 N2 133.36(18) . .
N3 Eu1 N2 116.70(19) . .
O6 Eu1 N1 76.30(17) . .
O4 Eu1 N1 135.22(17) . .
O5 Eu1 N1 130.24(17) . .
O2 Eu1 N1 63.73(17) . .
O3 Eu1 N1 71.93(17) . .
O1 Eu1 N1 62.93(17) . .
N3 Eu1 N1 122.15(18) . .
N2 Eu1 N1 120.93(19) . .
C6 N1 C2 117.7(6) . .
C6 N1 Eu1 120.4(4) . .
C2 N1 Eu1 121.5(4) . .
C9 N2 C13 118.4(6) . .
C9 N2 Eu1 120.4(4) . .
C13 N2 Eu1 120.8(5) . .
C16 N3 C20 117.5(6) . .
C16 N3 Eu1 121.6(4) . .
C20 N3 Eu1 120.9(4) . .
C1 O1 Eu1 124.8(4) . .
C1 O1 Cs1 99.6(4) . .
Eu1 O1 Cs1 135.5(2) . .
C7 O2 Eu1 124.3(4) . .
C8 O3 Eu1 123.6(5) . .
C14 O4 Eu1 125.8(5) . .
C15 O5 Eu1 124.9(4) . .
C21 O6 Eu1 124.0(4) . .
O7 C1 O1 124.9(7) . .
O7 C1 C2 118.6(7) . .
O1 C1 C2 116.5(6) . .
O7 C1 Na1 45.4(4) . .
O1 C1 Na1 109.8(5) . .
C2 C1 Na1 112.8(5) . .
O7 C1 Cs1 65.8(4) . .
O1 C1 Cs1 59.9(4) . .
C2 C1 Cs1 170.9(5) . .
Na1 C1 Cs1 76.14(16) . .
N1 C2 C3 123.1(6) . .
N1 C2 C1 113.0(6) . .
C3 C2 C1 123.7(6) . .
C2 C3 C4 119.1(7) . .
C2 C3 H3 120.5 . .
C4 C3 H3 120.5 . .
N4 C4 C5 119.9(7) . .
N4 C4 C3 122.4(7) . .
C5 C4 C3 117.7(7) . .
N4 C4 Cs1 63.3(5) . 3_575
C5 C4 Cs1 86.0(5) . 3_575
C3 C4 Cs1 119.3(5) . 3_575
C6 C5 C4 119.0(7) . .
C6 C5 H5 120.5 . .
C4 C5 H5 120.5 . .
N1 C6 C5 123.4(7) . .
N1 C6 C7 114.7(6) . .
C5 C6 C7 121.8(6) . .
O8 C7 O2 124.9(7) . .
O8 C7 C6 119.0(7) . .
O2 C7 C6 116.1(6) . .
O8 C7 Na1 47.5(4) . 1_455
O2 C7 Na1 119.5(5) . 1_455
C6 C7 Na1 102.3(4) . 1_455
O9 C8 O3 123.5(7) . .
O9 C8 C9 119.8(7) . .
O3 C8 C9 116.7(6) . .
O9 C8 Na2 44.1(3) . .
O3 C8 Na2 87.4(4) . .
C9 C8 Na2 144.9(5) . .
N2 C9 C10 122.6(7) . .
N2 C9 C8 114.9(6) . .
C10 C9 C8 122.4(6) . .
C9 C10 C11 119.9(7) . .
C9 C10 H10 120.1 . .
C11 C10 H10 120.1 . .
N5 C11 C12 122.4(7) . .
N5 C11 C10 120.3(7) . .
C12 C11 C10 117.2(7) . .
C13 C12 C11 119.1(7) . .
C13 C12 H12 120.4 . .
C11 C12 H12 120.4 . .
N2 C13 C12 122.7(7) . .
N2 C13 C14 114.2(6) . .
C12 C13 C14 123.1(6) . .
O10 C14 O4 125.3(7) . .
O10 C14 C13 119.6(6) . .
O4 C14 C13 115.2(6) . .
O11 C15 O5 125.5(7) . .
O11 C15 C16 119.5(6) . .
O5 C15 C16 114.9(6) . .
O11 C15 Cs1 91.4(4) . .
O5 C15 Cs1 97.0(4) . .
C16 C15 Cs1 79.9(4) . .
N3 C16 C17 123.6(7) . .
N3 C16 C15 114.8(6) . .
C17 C16 C15 121.6(6) . .
N3 C16 Cs1 97.8(4) . .
C17 C16 Cs1 91.4(4) . .
C15 C16 Cs1 77.7(4) . .
C16 C17 C18 119.4(7) . .
C16 C17 H17 120.3 . .
C18 C17 H17 120.3 . .
N6 C18 C19 121.8(7) . .
N6 C18 C17 121.9(7) . .
C19 C18 C17 116.3(7) . .
C20 C19 C18 120.1(7) . .
C20 C19 H19 120.0 . .
C18 C19 H19 120.0 . .
N3 C20 C19 123.2(6) . .
N3 C20 C21 114.3(6) . .
C19 C20 C21 122.4(6) . .
O12 C21 O6 124.9(7) 1_455 .
O12 C21 C20 119.0(7) 1_455 .
O6 C21 C20 116.1(6) . .
O12 C21 Cs1 48.0(4) 1_455 1_455
O6 C21 Cs1 87.1(4) . 1_455
C20 C21 Cs1 144.1(4) . 1_455
O16 C22 H22A 109.5 . .
O16 C22 H22B 109.5 . .
H22A C22 H22B 109.5 . .
O16 C22 H22C 109.5 . .
H22A C22 H22C 109.5 . .
H22B C22 H22C 109.5 . .
O10 Cs1 O1 127.82(15) 4_675 .
O10 Cs1 O18 98.66(15) 4_675 .
O1 Cs1 O18 91.47(13) . .
O10 Cs1 O12 74.79(15) 4_675 .
O1 Cs1 O12 154.92(14) . .
O18 Cs1 O12 72.43(14) . .
O10 Cs1 O7 153.14(15) 4_675 .
O1 Cs1 O7 40.89(13) . .
O18 Cs1 O7 105.26(14) . .
O12 Cs1 O7 123.96(14) . .
O10 Cs1 O14 138.03(14) 4_675 .
O1 Cs1 O14 94.12(13) . .
O18 Cs1 O14 76.03(14) . .
O12 Cs1 O14 63.82(14) . .
O7 Cs1 O14 61.62(13) . .
O10 Cs1 N4 71.45(16) 4_675 3_575
O1 Cs1 N4 72.85(16) . 3_575
O18 Cs1 N4 147.28(16) . 3_575
O12 Cs1 N4 130.42(16) . 3_575
O7 Cs1 N4 81.78(16) . 3_575
O14 Cs1 N4 132.27(15) . 3_575
O10 Cs1 O13 81.03(17) 4_675 .
O1 Cs1 O13 136.65(16) . .
O18 Cs1 O13 118.10(16) . .
O12 Cs1 O13 47.49(17) . .
O7 Cs1 O13 97.94(16) . .
O14 Cs1 O13 66.39(15) . .
N4 Cs1 O13 91.73(18) 3_575 .
O10 Cs1 C1 141.98(16) 4_675 .
O1 Cs1 C1 20.45(14) . .
O18 Cs1 C1 100.60(15) . .
O12 Cs1 C1 142.56(16) . .
O7 Cs1 C1 20.60(14) . .
O14 Cs1 C1 78.75(15) . .
N4 Cs1 C1 74.65(17) 3_575 .
O13 Cs1 C1 116.98(18) . .
O10 Cs1 O17 141.89(14) 4_675 .
O1 Cs1 O17 53.40(13) . .
O18 Cs1 O17 46.89(13) . .
O12 Cs1 O17 102.65(13) . .
O7 Cs1 O17 58.65(13) . .
O14 Cs1 O17 59.53(12) . .
N4 Cs1 O17 126.25(15) 3_575 .
O13 Cs1 O17 125.87(15) . .
C1 Cs1 O17 55.28(14) . .
O10 Cs1 C4 89.23(16) 4_675 3_575
O1 Cs1 C4 67.28(15) . 3_575
O18 Cs1 C4 157.40(15) . 3_575
O12 Cs1 C4 130.17(16) . 3_575
O7 Cs1 C4 64.06(16) . 3_575
O14 Cs1 C4 111.71(15) . 3_575
N4 Cs1 C4 20.75(16) 3_575 3_575
O13 Cs1 C4 83.95(17) . 3_575
C1 Cs1 C4 62.07(17) . 3_575
O17 Cs1 C4 117.29(14) . 3_575
O10 Cs1 C15 85.98(15) 4_675 .
O1 Cs1 C15 59.14(14) . .
O18 Cs1 C15 54.87(14) . .
O12 Cs1 C15 119.99(15) . .
O7 Cs1 C15 97.78(14) . .
O14 Cs1 C15 120.04(14) . .
N4 Cs1 C15 92.78(16) 3_575 .
O13 Cs1 C15 164.11(17) . .
C1 Cs1 C15 78.91(15) . .
O17 Cs1 C15 61.93(13) . .
C4 Cs1 C15 105.09(16) 3_575 .
C4 N4 Cs1 95.9(5) . 3_575
C4 N4 H4A 120.0 . .
Cs1 N4 H4A 67.8 3_575 .
C4 N4 H4B 120.0 . .
Cs1 N4 H4B 105.9 3_575 .
H4A N4 H4B 120.0 . .
C11 N5 H5A 120.0 . .
C11 N5 H5B 120.0 . .
H5A N5 H5B 120.0 . .
C18 N6 H6A 120.0 . .
C18 N6 H6B 120.0 . .
H6A N6 H6B 120.0 . .
O14 Na1 O7 90.5(2) . .
O14 Na1 O8 92.3(2) . 1_655
O7 Na1 O8 166.2(2) . 1_655
O14 Na1 O17 92.1(2) . .
O7 Na1 O17 88.3(2) . .
O8 Na1 O17 78.1(2) 1_655 .
O14 Na1 O13 120.9(3) . 3_675
O7 Na1 O13 97.2(2) . 3_675
O8 Na1 O13 92.9(2) 1_655 3_675
O17 Na1 O13 146.4(3) . 3_675
O14 Na1 O15 167.9(2) . .
O7 Na1 O15 91.8(2) . .
O8 Na1 O15 82.8(2) 1_655 .
O17 Na1 O15 76.2(2) . .
O13 Na1 O15 70.6(3) 3_675 .
O14 Na1 C7 70.4(2) . 1_655
O7 Na1 C7 155.6(2) . 1_655
O8 Na1 C7 22.03(17) 1_655 1_655
O17 Na1 C7 77.7(2) . 1_655
O13 Na1 C7 105.5(3) 3_675 1_655
O15 Na1 C7 103.9(2) . 1_655
O14 Na1 C1 105.7(2) . .
O7 Na1 C1 21.88(17) . .
O8 Na1 C1 145.8(2) 1_655 .
O17 Na1 C1 72.4(2) . .
O13 Na1 C1 101.9(3) 3_675 .
O15 Na1 C1 73.6(2) . .
C7 Na1 C1 149.8(2) 1_655 .
O14 Na1 Na2 120.23(19) . .
O7 Na1 Na2 121.78(17) . .
O8 Na1 Na2 45.95(14) 1_655 .
O17 Na1 Na2 46.90(15) . .
O13 Na1 Na2 104.5(2) 3_675 .
O15 Na1 Na2 49.23(17) . .
C7 Na1 Na2 61.00(15) 1_655 .
C1 Na1 Na2 100.07(16) . .
O14 Na1 Cs1 53.04(15) . .
O7 Na1 Cs1 52.00(15) . .
O8 Na1 Cs1 120.73(16) 1_655 .
O17 Na1 Cs1 60.07(14) . .
O13 Na1 Cs1 144.7(2) 3_675 .
O15 Na1 Cs1 120.6(2) . .
C7 Na1 Cs1 103.62(16) 1_655 .
C1 Na1 Cs1 56.91(15) . .
Na2 Na1 Cs1 106.85(10) . .
O14 Na1 Cs1 73.86(15) . 3_675
O7 Na1 Cs1 94.71(15) . 3_675
O8 Na1 Cs1 99.01(15) 1_655 3_675
O17 Na1 Cs1 165.59(16) . 3_675
O13 Na1 Cs1 47.2(2) 3_675 3_675
O15 Na1 Cs1 117.72(18) . 3_675
C7 Na1 Cs1 94.32(15) 1_655 3_675
C1 Na1 Cs1 113.76(16) . 3_675
Na2 Na1 Cs1 138.58(11) . 3_675
Cs1 Na1 Cs1 111.34(7) . 3_675
O9 Na2 O8 96.2(2) 3_676 1_655
O9 Na2 O9 78.1(2) 3_676 .
O8 Na2 O9 167.0(3) 1_655 .
O9 Na2 O16 106.8(2) 3_676 .
O8 Na2 O16 87.3(2) 1_655 .
O9 Na2 O16 105.5(2) . .
O9 Na2 O17 159.4(3) 3_676 .
O8 Na2 O17 81.2(2) 1_655 .
O9 Na2 O17 100.0(2) . .
O16 Na2 O17 93.5(2) . .
O9 Na2 O15 81.5(3) 3_676 .
O8 Na2 O15 85.4(2) 1_655 .
O9 Na2 O15 82.3(2) . .
O16 Na2 O15 169.5(2) . .
O17 Na2 O15 78.0(2) . .
O9 Na2 C8 96.8(2) 3_676 .
O8 Na2 C8 154.0(2) 1_655 .
O9 Na2 C8 21.56(18) . .
O16 Na2 C8 110.3(2) . .
O17 Na2 C8 78.8(2) . .
O15 Na2 C8 74.4(2) . .
O9 Na2 Na1 115.5(2) 3_676 .
O8 Na2 Na1 48.31(15) 1_655 .
O9 Na2 Na1 123.66(19) . .
O16 Na2 Na1 119.43(17) . .
O17 Na2 Na1 48.52(15) . .
O15 Na2 Na1 50.20(17) . .
C8 Na2 Na1 105.68(18) . .
O9 Na2 Na2 39.90(14) 3_676 3_676
O8 Na2 Na2 135.0(2) 1_655 3_676
O9 Na2 Na2 38.22(14) . 3_676
O16 Na2 Na2 110.9(2) . 3_676
O17 Na2 Na2 134.9(2) . 3_676
O15 Na2 Na2 79.5(2) . 3_676
C8 Na2 Na2 57.67(15) . 3_676
Na1 Na2 Na2 129.42(18) . 3_676
C1 O7 Na1 112.8(5) . .
C1 O7 Cs1 93.6(5) . .
Na1 O7 Cs1 92.54(18) . .
C7 O8 Na2 125.4(5) . 1_455
C7 O8 Na1 110.5(5) . 1_455
Na2 O8 Na1 85.7(2) 1_455 1_455
C8 O9 Na2 133.1(5) . 3_676
C8 O9 Na2 114.4(4) . .
Na2 O9 Na2 101.9(2) 3_676 .
C14 O10 Cs1 142.7(5) . 4_576
C21 O12 Cs1 115.3(5) 1_655 .
Na1 O13 Cs1 101.2(3) 3_675 .
Na1 O14 Cs1 92.61(18) . .
Na2 O15 Na1 80.6(2) . .
C22 O16 Na2 117.9(5) . .
Na2 O17 Na1 84.6(2) . .
Na2 O17 Cs1 167.6(2) . .
Na1 O17 Cs1 83.93(16) . .

loop_
_geom_bond_atom_site_label_1
_geom_bond_atom_site_label_2
_geom_bond_distance
_geom_bond_site_symmetry_2
Eu1 O6 2.438(5) .
Eu1 O4 2.452(5) .
Eu1 O5 2.457(5) .
Eu1 O2 2.459(5) .
Eu1 O3 2.461(5) .
Eu1 O1 2.462(5) .
Eu1 N3 2.482(6) .
Eu1 N2 2.523(6) .
Eu1 N1 2.531(6) .
N1 C6 1.338(9) .
N1 C2 1.345(8) .
N2 C9 1.323(9) .
N2 C13 1.347(9) .
N3 C16 1.337(9) .
N3 C20 1.351(9) .
O1 C1 1.266(9) .
O1 Cs1 3.135(5) .
O2 C7 1.279(9) .
O3 C8 1.269(9) .
O4 C14 1.276(8) .
O5 C15 1.275(8) .
O6 C21 1.287(9) .
C1 O7 1.259(8) .
C1 C2 1.513(10) .
C1 Na1 3.116(8) .
C1 Cs1 3.572(7) .
C2 C3 1.370(10) .
C3 C4 1.415(11) .
C3 H3 0.9500 .
C4 N4 1.367(10) .
C4 C5 1.388(11) .
C4 Cs1 3.838(8) 3_575
C5 C6 1.384(10) .
C5 H5 0.9500 .
C6 C7 1.505(10) .
C7 O8 1.239(8) .
C7 Na1 3.094(8) 1_455
C8 O9 1.249(9) .
C8 C9 1.497(10) .
C8 Na2 3.097(8) .
C9 C10 1.383(10) .
C10 C11 1.397(11) .
C10 H10 0.9500 .
C11 N5 1.370(10) .
C11 C12 1.396(11) .
C12 C13 1.386(10) .
C12 H12 0.9500 .
C13 C14 1.520(11) .
C14 O10 1.245(8) .
C15 O11 1.240(8) .
C15 C16 1.507(10) .
C15 Cs1 3.859(7) .
C16 C17 1.380(9) .
C16 Cs1 3.888(7) .
C17 C18 1.414(10) .
C17 H17 0.9500 .
C18 N6 1.334(9) .
C18 C19 1.413(10) .
C19 C20 1.368(10) .
C19 H19 0.9500 .
C20 C21 1.509(10) .
C21 O12 1.240(9) 1_455
C21 Cs1 3.909(7) 1_455
C22 O16 1.433(10) .
C22 H22A 0.9800 .
C22 H22B 0.9800 .
C22 H22C 0.9800 .
Cs1 O10 2.985(5) 4_675
Cs1 O18 3.154(6) .
Cs1 O12 3.215(6) .
Cs1 O7 3.265(6) .
Cs1 O14 3.311(6) .
Cs1 N4 3.447(9) 3_575
Cs1 O13 3.462(9) .
Cs1 O17 3.608(5) .
Cs1 C4 3.838(8) 3_575
N4 Cs1 3.447(9) 3_575
N4 H4A 0.8800 .
N4 H4B 0.8800 .
N5 H5A 0.8800 .
N5 H5B 0.8800 .
N6 H6A 0.8800 .
N6 H6B 0.8800 .
Na1 O14 2.338(6) .
Na1 O7 2.404(7) .
Na1 O8 2.434(6) 1_655
Na1 O17 2.447(6) .
Na1 O13 2.478(8) 3_675
Na1 O15 2.532(7) .
Na1 C7 3.094(8) 1_655
Na1 Na2 3.251(5) .
Na1 Cs1 4.632(3) 3_675
Na2 O9 2.281(6) 3_676
Na2 O8 2.343(6) 1_655
Na2 O9 2.365(6) .
Na2 O16 2.374(7) .
Na2 O17 2.384(6) .
Na2 O15 2.496(7) .
Na2 Na2 3.608(6) 3_676
O8 Na2 2.343(6) 1_455
O8 Na1 2.434(6) 1_455
O9 Na2 2.281(6) 3_676
O10 Cs1 2.985(5) 4_576
O12 C21 1.240(9) 1_655
O13 Na1 2.478(8) 3_675
